data_7011600
loop_
_publ_author_name
'Bendahl, Lars'
'Hammersh\/oi, Anders'
'Jensen, Dan Kj&#x00E6;rgaard'
'Larsen, Sine'
'Riisager, Anders'
'Sargeson, Alan M.'
'S\/orensen, Henning Osholm'

_publ_section_title
;
 Metal complex amino acid synthons: syntheses, structures and
 stereoselective reactions of (iminoacetato)cobalt(iii) complexes
;
_journal_issue 15
_journal_name_full 'Journal of the Chemical Society, Dalton Transactions'
_journal_page_first 3054
_journal_paper_doi 10.1039/b202090d
_journal_year 2002
_chemical_formula_moiety 'C13 H30 Co N5 O6, 2 Cl O4'
_chemical_formula_sum 'C13 H30 Cl2 Co N5 O14'
_chemical_formula_weight 610.25
_chemical_name_systematic
; 
(LAMBDA-S,DELTA-R)-[(en)2Co{O2CCH(CH(CO2Et)2)NH2}](ClO)2 
;
_space_group_IT_number 29
_symmetry_cell_setting orthorhombic
_symmetry_space_group_name_Hall 'P 2c -2ac'
_symmetry_space_group_name_H-M 'P c a 21'
_atom_sites_solution_hydrogens difmap
_atom_sites_solution_primary direct
_atom_sites_solution_secondary difmap
_audit_creation_method 'SHELXL-97 and manual editing'
_cell_angle_alpha 90.00
_cell_angle_beta 90.00
_cell_angle_gamma 90.00
_cell_formula_units_Z 8
_cell_length_a 23.9830(2)
_cell_length_b 8.8240(6)
_cell_length_c 22.0290(4)
_cell_measurement_reflns_used 207
_cell_measurement_temperature 122(1)
_cell_measurement_theta_max 22.5
_cell_measurement_theta_min 4.0
_cell_volume 4661.9(3)
_computing_cell_refinement 'DIRAX (Duisenberg, 1992)'
_computing_data_collection 'COLLECT (Nonius, 1999)'
_computing_data_reduction 'EvalCCD (Duisenberg, 1998)'
_computing_molecular_graphics 'Ortep II (Johnson, 1976)'
_computing_structure_refinement 'SHELXL-97 (Sheldrick, 1997)'
_computing_structure_solution 'SIR97 (Altomare, 1999)'
_diffrn_ambient_temperature 122(1)
_diffrn_measured_fraction_theta_full 0.998
_diffrn_measured_fraction_theta_max 0.998
_diffrn_measurement_device_type 'Nonius KappaCCD'
_diffrn_measurement_method '\w and \f scans'
_diffrn_radiation_monochromator graphite
_diffrn_radiation_source 'fine-focus sealed tube'
_diffrn_radiation_type MoK\a
_diffrn_radiation_wavelength 0.71073
_diffrn_reflns_av_R_equivalents 0.0527
_diffrn_reflns_av_sigmaI/netI 0.0380
_diffrn_reflns_limit_h_max 38
_diffrn_reflns_limit_h_min -38
_diffrn_reflns_limit_k_max 13
_diffrn_reflns_limit_k_min -14
_diffrn_reflns_limit_l_max 23
_diffrn_reflns_limit_l_min -35
_diffrn_reflns_number 83343
_diffrn_reflns_theta_full 35.00
_diffrn_reflns_theta_max 35.00
_diffrn_reflns_theta_min 2.31
_exptl_absorpt_coefficient_mu 1.045
_exptl_absorpt_correction_T_max 0.945
_exptl_absorpt_correction_T_min 0.661
_exptl_absorpt_correction_type integration
_exptl_absorpt_process_details
;
Gaussian integration (Coppens, 1970)
;
_exptl_crystal_colour orange
_exptl_crystal_density_diffrn 1.739
_exptl_crystal_density_method 'not measured'
_exptl_crystal_description plate
_exptl_crystal_F_000 2528
_exptl_crystal_size_max 0.44
_exptl_crystal_size_mid 0.12
_exptl_crystal_size_min 0.06
_refine_diff_density_max 0.587
_refine_diff_density_min -0.517
_refine_diff_density_rms 0.104
_refine_ls_abs_structure_details 'Flack H D (1983), Acta Cryst. A39, 876-881'
_refine_ls_abs_structure_Flack 0.669(9)
_refine_ls_extinction_method none
_refine_ls_goodness_of_fit_ref 1.013
_refine_ls_hydrogen_treatment mixed
_refine_ls_matrix_type full
_refine_ls_number_parameters 812
_refine_ls_number_reflns 17496
_refine_ls_number_restraints 91
_refine_ls_restrained_S_all 1.010
_refine_ls_R_factor_all 0.0519
_refine_ls_R_factor_gt 0.0403
_refine_ls_shift/su_max 0.001
_refine_ls_shift/su_mean 0.000
_refine_ls_structure_factor_coef Fsqd
_refine_ls_weighting_details 'calc w=1/[\s^2^(Fo^2^)+(0.0483P)^2^+6.0994P] where P=(Fo^2^+2Fc^2^)/3'
_refine_ls_weighting_scheme calc
_refine_ls_wR_factor_gt 0.0930
_refine_ls_wR_factor_ref 0.1011
_reflns_number_gt 15541
_reflns_number_total 17496
_reflns_threshold_expression >2sigma(I)
_cod_data_source_file b202090d.txt
_cod_data_source_block 22
_cod_database_code 7011600

loop_
_symmetry_equiv_pos_as_xyz
'x, y, z'
'-x, -y, z+1/2'
'-x+1/2, y, z+1/2'
'x+1/2, -y, z'

loop_
_atom_site_label
_atom_site_type_symbol
_atom_site_fract_x
_atom_site_fract_y
_atom_site_fract_z
_atom_site_U_iso_or_equiv
_atom_site_adp_type
_atom_site_occupancy
_atom_site_symmetry_multiplicity
_atom_site_calc_flag
_atom_site_refinement_flags
_atom_site_disorder_assembly
_atom_site_disorder_group
Co Co -0.144551(11) -0.02990(3) 0.415462(14) 0.00720(5) Uani 1 1 d . . .
N11 N -0.10638(8) -0.2255(2) 0.41800(11) 0.0109(3) Uani 1 1 d D . .
H11D H -0.1022(13) -0.256(4) 0.4546(9) 0.013 Uiso 1 1 d D . .
H11E H -0.0731(9) -0.218(4) 0.4034(16) 0.013 Uiso 1 1 d D . .
C11 C -0.13919(10) -0.3397(3) 0.38309(12) 0.0133(4) Uani 1 1 d . . .
H11A H -0.1706(14) -0.376(4) 0.4083(18) 0.016 Uiso 1 1 d . . .
H11B H -0.1175(15) -0.419(4) 0.3709(18) 0.016 Uiso 1 1 d . . .
C12 C -0.16276(9) -0.2609(3) 0.32772(12) 0.0124(4) Uani 1 1 d . . .
H12A H -0.1355(15) -0.235(4) 0.2997(17) 0.015 Uiso 1 1 d . . .
H12B H -0.1925(15) -0.327(4) 0.3079(17) 0.015 Uiso 1 1 d . . .
N12 N -0.18774(8) -0.1165(2) 0.34867(9) 0.0102(3) Uani 1 1 d D . .
H12D H -0.1879(14) -0.052(3) 0.3194(13) 0.012 Uiso 1 1 d D . .
H12E H -0.2207(9) -0.138(4) 0.3626(16) 0.012 Uiso 1 1 d D . .
N21 N -0.20009(8) -0.0943(2) 0.47518(10) 0.0110(3) Uani 1 1 d D . .
H21D H -0.1962(14) -0.182(2) 0.4914(16) 0.013 Uiso 1 1 d D . .
H21E H -0.2341(8) -0.098(4) 0.4626(17) 0.013 Uiso 1 1 d D . .
C21 C -0.19575(9) 0.0098(3) 0.52819(12) 0.0138(4) Uani 1 1 d . . .
H21A H -0.2148(15) -0.041(4) 0.5615(18) 0.017 Uiso 1 1 d . . .
H21B H -0.2115(14) 0.106(4) 0.5163(18) 0.017 Uiso 1 1 d . . .
C22 C -0.13413(10) 0.0199(3) 0.54314(12) 0.0132(4) Uani 1 1 d . . .
H22A H -0.1266(15) 0.087(5) 0.5725(17) 0.016 Uiso 1 1 d . . .
H22B H -0.1198(14) -0.079(4) 0.5548(18) 0.016 Uiso 1 1 d . . .
N22 N -0.10513(8) 0.0584(2) 0.48534(10) 0.0108(3) Uani 1 1 d D . .
H22D H -0.1043(14) 0.156(2) 0.4843(17) 0.013 Uiso 1 1 d D . .
H22E H -0.0712(8) 0.027(4) 0.4883(17) 0.013 Uiso 1 1 d D . .
O1 O -0.18516(6) 0.15233(19) 0.40264(8) 0.0100(3) Uani 1 1 d . . .
C1 C -0.16323(8) 0.2467(3) 0.36495(11) 0.0090(4) Uani 1 1 d . . .
O2 O -0.18799(6) 0.3571(2) 0.34358(9) 0.0123(3) Uani 1 1 d . . .
C2 C -0.10226(8) 0.2182(2) 0.34754(10) 0.0081(4) Uani 1 1 d . . .
H2 H -0.0808(13) 0.276(4) 0.3736(16) 0.010 Uiso 1 1 d . . .
N1 N -0.08851(8) 0.0568(2) 0.36051(10) 0.0096(3) Uani 1 1 d D . .
H1D H -0.0909(14) 0.006(4) 0.3274(11) 0.011 Uiso 1 1 d D . .
H1E H -0.0542(8) 0.054(4) 0.3726(16) 0.011 Uiso 1 1 d D . .
C3 C -0.09085(9) 0.2644(3) 0.28154(11) 0.0107(4) Uani 1 1 d . . .
H3 H -0.0969(14) 0.359(4) 0.2766(17) 0.013 Uiso 1 1 d . . .
C4 C -0.13060(9) 0.1854(3) 0.23839(11) 0.0141(4) Uani 1 1 d . . .
O3 O -0.14780(8) 0.0584(3) 0.24687(10) 0.0214(4) Uani 1 1 d . . .
O4 O -0.14280(8) 0.2686(2) 0.19033(10) 0.0199(4) Uani 1 1 d . . .
C5 C -0.17343(14) 0.1892(4) 0.14202(15) 0.0278(6) Uani 1 1 d . . .
H5A H -0.2088(19) 0.176(5) 0.161(2) 0.033 Uiso 1 1 d . . .
H5B H -0.1475(18) 0.097(6) 0.127(2) 0.033 Uiso 1 1 d . . .
C6 C -0.18231(14) 0.3001(5) 0.09173(15) 0.0293(7) Uani 1 1 d . . .
H6A H -0.201(2) 0.249(6) 0.058(2) 0.044 Uiso 1 1 d . . .
H6B H -0.146(2) 0.339(6) 0.078(2) 0.044 Uiso 1 1 d . . .
H6C H -0.2073(19) 0.392(6) 0.104(2) 0.044 Uiso 1 1 d . . .
C7 C -0.03077(9) 0.2249(3) 0.26419(12) 0.0134(4) Uani 1 1 d . . .
O5 O 0.00918(8) 0.2541(3) 0.29506(10) 0.0227(4) Uani 1 1 d . . .
O6 O -0.02976(8) 0.1520(3) 0.21198(10) 0.0223(4) Uani 1 1 d . . .
C8 C 0.02303(12) 0.0860(4) 0.19165(17) 0.0274(7) Uani 1 1 d . . .
H8A H 0.0406(18) 0.031(5) 0.227(2) 0.033 Uiso 1 1 d . . .
H8B H 0.0416(18) 0.171(5) 0.172(2) 0.033 Uiso 1 1 d . . .
C9 C 0.00833(15) -0.0303(4) 0.14450(16) 0.0275(6) Uani 1 1 d . . .
H9A H 0.045(2) -0.078(6) 0.133(2) 0.041 Uiso 1 1 d . . .
H9B H -0.007(2) 0.018(6) 0.108(2) 0.041 Uiso 1 1 d . . .
H9C H -0.020(2) -0.109(6) 0.161(2) 0.041 Uiso 1 1 d . . .
Co_1 Co 0.156340(11) 0.52455(3) 0.335822(14) 0.00709(5) Uani 1 1 d . . .
N11_1 N 0.11812(8) 0.7195(2) 0.33407(10) 0.0104(3) Uani 1 1 d D . .
H11D_1 H 0.0865(9) 0.711(4) 0.3518(15) 0.012 Uiso 1 1 d D . .
H11E_1 H 0.1128(14) 0.753(4) 0.2980(10) 0.012 Uiso 1 1 d D . .
C11_1 C 0.15166(10) 0.8335(3) 0.36774(13) 0.0138(4) Uani 1 1 d . . .
H11A_1 H 0.1298(15) 0.924(5) 0.3766(18) 0.017 Uiso 1 1 d . . .
H11B_1 H 0.1795(14) 0.863(4) 0.3423(18) 0.017 Uiso 1 1 d . . .
C12_1 C 0.17511(10) 0.7567(3) 0.42328(12) 0.0132(4) Uani 1 1 d . . .
H12A_1 H 0.2044(14) 0.820(4) 0.4407(17) 0.016 Uiso 1 1 d . . .
H12B_1 H 0.1488(14) 0.739(4) 0.4549(18) 0.016 Uiso 1 1 d . . .
N12_1 N 0.19990(8) 0.6114(2) 0.40250(10) 0.0105(3) Uani 1 1 d D . .
H12D_1 H 0.2014(14) 0.549(3) 0.4321(12) 0.013 Uiso 1 1 d D . .
H12E_1 H 0.2338(8) 0.617(4) 0.3904(16) 0.013 Uiso 1 1 d D . .
N21_1 N 0.21071(8) 0.5911(2) 0.27500(10) 0.0114(3) Uani 1 1 d D . .
H21D_1 H 0.2438(9) 0.590(4) 0.2897(16) 0.014 Uiso 1 1 d D . .
H21E_1 H 0.2043(14) 0.683(2) 0.2642(17) 0.014 Uiso 1 1 d D . .
C21_1 C 0.20483(10) 0.4921(3) 0.22062(12) 0.0141(4) Uani 1 1 d . . .
H21A_1 H 0.2201(14) 0.400(5) 0.2296(18) 0.017 Uiso 1 1 d . . .
H21B_1 H 0.2249(14) 0.518(4) 0.1856(18) 0.017 Uiso 1 1 d . . .
C22_1 C 0.14335(10) 0.4805(3) 0.20811(12) 0.0134(4) Uani 1 1 d . . .
H22A_1 H 0.1293(15) 0.567(4) 0.1956(18) 0.016 Uiso 1 1 d . . .
H22B_1 H 0.1328(14) 0.405(4) 0.1743(18) 0.016 Uiso 1 1 d . . .
N22_1 N 0.11633(8) 0.4353(2) 0.26636(10) 0.0101(3) Uani 1 1 d D . .
H22D_1 H 0.1178(14) 0.340(2) 0.2735(17) 0.012 Uiso 1 1 d D . .
H22E_1 H 0.0820(8) 0.461(4) 0.2639(18) 0.012 Uiso 1 1 d D . .
O1_1 O 0.19725(6) 0.34243(19) 0.34773(8) 0.0101(3) Uani 1 1 d . . .
C1_1 C 0.17469(8) 0.2457(3) 0.38389(11) 0.0094(4) Uani 1 1 d . . .
O2_1 O 0.19935(7) 0.13416(19) 0.40461(9) 0.0113(3) Uani 1 1 d . . .
C2_1 C 0.11352(8) 0.2734(3) 0.40049(11) 0.0086(4) Uani 1 1 d . . .
H2_1 H 0.0920(13) 0.219(4) 0.3728(16) 0.010 Uiso 1 1 d . . .
N1_1 N 0.10110(8) 0.4372(2) 0.39137(10) 0.0093(3) Uani 1 1 d D . .
H1D_1 H 0.1023(14) 0.481(4) 0.4261(10) 0.011 Uiso 1 1 d D . .
H1E_1 H 0.0691(9) 0.451(4) 0.3757(16) 0.011 Uiso 1 1 d D . .
C3_1 C 0.10091(9) 0.2173(3) 0.46509(11) 0.0107(4) Uani 1 1 d . . .
H3_1 H 0.1028(13) 0.103(4) 0.4629(17) 0.013 Uiso 1 1 d . . .
C4_1 C 0.04195(9) 0.2633(3) 0.48357(12) 0.0120(4) Uani 1 1 d . . .
O3_1 O 0.00132(7) 0.2372(3) 0.45246(10) 0.0206(4) Uani 1 1 d . . .
O4_1 O 0.04171(7) 0.3374(2) 0.53560(9) 0.0175(4) Uani 1 1 d . . .
C5_1 C -0.01148(11) 0.4039(4) 0.55509(14) 0.0207(5) Uani 1 1 d . . .
H5A_1 H -0.0358(17) 0.320(5) 0.5681(18) 0.025 Uiso 1 1 d . . .
H5B_1 H -0.0292(16) 0.453(5) 0.519(2) 0.025 Uiso 1 1 d . . .
C6_1 C 0.00120(15) 0.5068(5) 0.60744(15) 0.0280(7) Uani 1 1 d . . .
H6A_1 H -0.033(2) 0.554(6) 0.621(2) 0.042 Uiso 1 1 d . . .
H6B_1 H 0.0275(19) 0.589(6) 0.592(2) 0.042 Uiso 1 1 d . . .
H6C_1 H 0.019(2) 0.456(6) 0.640(2) 0.042 Uiso 1 1 d . . .
C7_1 C 0.14350(9) 0.2805(3) 0.50951(11) 0.0119(4) Uani 1 1 d . . .
O5_1 O 0.16372(8) 0.4056(3) 0.50372(10) 0.0188(4) Uani 1 1 d . . .
O6_1 O 0.15551(8) 0.1833(2) 0.55354(9) 0.0173(4) Uani 1 1 d . . .
C8_1 C 0.19056(11) 0.2408(4) 0.60296(13) 0.0207(5) Uani 1 1 d . . .
H8A_1 H 0.2169(16) 0.324(5) 0.586(2) 0.025 Uiso 1 1 d . . .
H8B_1 H 0.2106(16) 0.154(5) 0.6183(19) 0.025 Uiso 1 1 d . . .
C9_1 C 0.15426(14) 0.3038(5) 0.65241(15) 0.0284(6) Uani 1 1 d . . .
H9A_1 H 0.1753(19) 0.336(5) 0.686(2) 0.043 Uiso 1 1 d . . .
H9B_1 H 0.131(2) 0.233(5) 0.670(2) 0.043 Uiso 1 1 d . . .
H9C_1 H 0.134(2) 0.383(6) 0.638(2) 0.043 Uiso 1 1 d . . .
Cl1_1 Cl -0.01532(2) -0.32224(6) 0.27749(3) 0.01181(9) Uani 1 1 d . . .
O11_1 O -0.06125(8) -0.3938(2) 0.24697(10) 0.0189(4) Uani 1 1 d . . .
O12_1 O -0.02910(8) -0.1669(2) 0.29127(12) 0.0237(4) Uani 1 1 d . . .
O13_1 O 0.03360(7) -0.3265(3) 0.23967(9) 0.0181(4) Uani 1 1 d . . .
O14_1 O -0.00360(9) -0.4006(3) 0.33403(11) 0.0255(4) Uani 1 1 d . . .
Cl2_1 Cl 0.33540(2) 0.52707(7) 0.52559(3) 0.01450(10) Uani 1 1 d . . .
O21_1 O 0.37229(9) 0.5998(3) 0.48298(11) 0.0230(4) Uani 1 1 d . . .
O22_1 O 0.35659(13) 0.3775(3) 0.53791(14) 0.0372(6) Uani 1 1 d . . .
O23_1 O 0.33307(12) 0.6125(3) 0.58076(11) 0.0322(5) Uani 1 1 d . . .
O24_1 O 0.28127(10) 0.5129(5) 0.49903(14) 0.0558(10) Uani 1 1 d . . .
Cl3_1 Cl -0.32339(2) -0.02522(8) 0.22436(3) 0.01575(11) Uani 1 1 d . . .
O31_1 O -0.36017(8) -0.0951(2) 0.26775(10) 0.0204(4) Uani 1 1 d . . .
O32_1 O -0.34247(14) 0.1265(3) 0.21291(14) 0.0420(7) Uani 1 1 d . . .
O33_1 O -0.32384(15) -0.1089(3) 0.16891(12) 0.0422(7) Uani 1 1 d . . .
O34_1 O -0.26904(11) -0.0203(6) 0.24920(16) 0.0802(16) Uani 1 1 d . . .
Cl4_1 Cl 0.02826(2) 0.81053(7) 0.48088(3) 0.01307(10) Uani 1 1 d . . .
O41_1 O -0.02292(7) 0.8101(3) 0.51550(10) 0.0196(4) Uani 1 1 d . . .
O42_1 O 0.07187(8) 0.8832(3) 0.51490(10) 0.0218(4) Uani 1 1 d . . .
O43_1 O 0.04381(9) 0.6572(2) 0.46697(12) 0.0264(5) Uani 1 1 d . . .
O44_1 O 0.01892(10) 0.8922(3) 0.42442(11) 0.0282(5) Uani 1 1 d . . .

loop_
_atom_site_aniso_label
_atom_site_aniso_U_11
_atom_site_aniso_U_22
_atom_site_aniso_U_33
_atom_site_aniso_U_23
_atom_site_aniso_U_13
_atom_site_aniso_U_12
Co 0.00585(10) 0.00712(12) 0.00862(13) 0.00032(11) -0.00002(9) -0.00039(9)
N11 0.0110(7) 0.0096(8) 0.0120(9) -0.0010(7) -0.0020(7) -0.0004(6)
C11 0.0170(10) 0.0083(10) 0.0145(11) -0.0033(8) -0.0012(8) -0.0015(7)
C12 0.0138(9) 0.0116(9) 0.0119(11) -0.0043(8) 0.0007(7) 0.0001(7)
N12 0.0088(7) 0.0119(8) 0.0098(9) 0.0000(7) 0.0003(6) -0.0012(6)
N21 0.0100(7) 0.0121(9) 0.0110(9) 0.0017(7) -0.0009(6) -0.0020(6)
C21 0.0105(8) 0.0186(11) 0.0124(10) 0.0015(9) 0.0022(7) -0.0004(7)
C22 0.0131(9) 0.0166(11) 0.0100(10) -0.0013(9) -0.0004(7) -0.0011(8)
N22 0.0095(7) 0.0102(8) 0.0127(9) -0.0007(7) -0.0004(6) 0.0007(6)
O1 0.0077(6) 0.0097(7) 0.0126(8) 0.0004(6) 0.0004(5) 0.0004(5)
C1 0.0072(7) 0.0110(9) 0.0087(10) -0.0014(7) -0.0022(6) -0.0006(6)
O2 0.0099(6) 0.0101(7) 0.0169(9) -0.0004(6) -0.0016(6) 0.0024(5)
C2 0.0067(7) 0.0069(8) 0.0108(10) -0.0004(7) 0.0003(6) -0.0001(6)
N1 0.0084(7) 0.0086(8) 0.0118(9) -0.0001(7) 0.0018(6) 0.0016(6)
C3 0.0086(8) 0.0114(9) 0.0122(10) 0.0010(8) 0.0005(7) -0.0006(7)
C4 0.0102(8) 0.0209(11) 0.0113(10) 0.0022(9) -0.0006(7) -0.0012(8)
O3 0.0220(9) 0.0268(11) 0.0154(9) 0.0045(8) -0.0014(7) -0.0120(8)
O4 0.0220(9) 0.0228(10) 0.0148(9) 0.0059(8) -0.0056(7) -0.0030(7)
C5 0.0309(14) 0.0338(16) 0.0188(13) 0.0036(12) -0.0091(11) -0.0080(12)
C6 0.0293(14) 0.0416(19) 0.0171(13) 0.0067(13) -0.0035(11) 0.0025(13)
C7 0.0101(8) 0.0156(10) 0.0147(11) 0.0047(9) 0.0030(7) -0.0021(7)
O5 0.0111(7) 0.0338(12) 0.0233(11) -0.0047(9) 0.0000(7) -0.0035(7)
O6 0.0130(8) 0.0332(12) 0.0206(10) -0.0086(9) 0.0018(7) 0.0022(7)
C8 0.0151(11) 0.0339(17) 0.0333(18) -0.0062(14) 0.0106(10) 0.0036(11)
C9 0.0333(15) 0.0303(16) 0.0190(14) -0.0028(13) 0.0075(11) 0.0062(12)
Co_1 0.00573(10) 0.00723(12) 0.00832(13) 0.00004(12) -0.00017(9) -0.00048(9)
N11_1 0.0123(7) 0.0082(8) 0.0106(9) -0.0007(7) -0.0014(7) 0.0008(5)
C11_1 0.0161(10) 0.0094(10) 0.0158(12) -0.0024(9) -0.0034(8) -0.0018(7)
C12_1 0.0158(9) 0.0132(10) 0.0106(11) -0.0020(8) -0.0024(8) -0.0008(7)
N12_1 0.0102(7) 0.0109(8) 0.0103(9) 0.0009(7) -0.0006(6) -0.0005(6)
N21_1 0.0099(7) 0.0120(9) 0.0121(9) -0.0006(8) -0.0008(6) -0.0010(6)
C21_1 0.0122(9) 0.0179(11) 0.0121(11) -0.0034(9) 0.0022(7) 0.0006(7)
C22_1 0.0152(9) 0.0153(11) 0.0096(10) 0.0006(9) -0.0011(8) 0.0002(8)
N22_1 0.0086(7) 0.0090(8) 0.0128(9) 0.0011(7) -0.0010(6) 0.0009(6)
O1_1 0.0079(6) 0.0095(7) 0.0130(8) 0.0004(6) 0.0003(5) 0.0018(5)
C1_1 0.0071(7) 0.0095(9) 0.0116(10) -0.0020(7) -0.0013(6) 0.0004(6)
O2_1 0.0107(6) 0.0089(7) 0.0142(8) 0.0017(6) -0.0016(5) 0.0023(5)
C2_1 0.0076(7) 0.0082(8) 0.0099(9) 0.0002(7) -0.0003(6) -0.0002(6)
N1_1 0.0084(7) 0.0077(8) 0.0116(9) 0.0006(7) 0.0006(6) 0.0021(6)
C3_1 0.0094(8) 0.0110(9) 0.0115(10) 0.0016(8) -0.0005(7) -0.0015(6)
C4_1 0.0097(8) 0.0140(10) 0.0123(10) 0.0016(8) 0.0028(7) -0.0042(7)
O3_1 0.0100(7) 0.0302(11) 0.0215(10) -0.0027(9) -0.0006(6) -0.0025(7)
O4_1 0.0123(7) 0.0240(10) 0.0162(9) -0.0024(8) 0.0006(6) 0.0035(6)
C5_1 0.0140(10) 0.0266(14) 0.0213(13) 0.0017(11) 0.0055(9) 0.0050(9)
C6_1 0.0315(15) 0.0359(18) 0.0168(13) 0.0016(12) 0.0049(11) 0.0137(13)
C7_1 0.0100(8) 0.0150(10) 0.0107(10) 0.0011(8) 0.0017(7) -0.0001(7)
O5_1 0.0190(8) 0.0236(10) 0.0139(9) 0.0003(8) -0.0034(7) -0.0098(7)
O6_1 0.0207(8) 0.0193(9) 0.0117(8) 0.0037(7) -0.0041(6) 0.0019(7)
C8_1 0.0176(10) 0.0309(15) 0.0136(11) -0.0008(10) -0.0045(8) 0.0015(10)
C9_1 0.0276(14) 0.0393(18) 0.0183(14) -0.0070(13) 0.0009(11) -0.0045(13)
Cl1_1 0.01038(19) 0.0127(2) 0.0124(2) -0.00234(19) -0.00062(16) 0.00202(16)
O11_1 0.0141(7) 0.0217(9) 0.0208(10) -0.0043(8) -0.0054(6) -0.0043(6)
O12_1 0.0209(9) 0.0138(9) 0.0363(13) -0.0089(9) 0.0063(8) 0.0024(7)
O13_1 0.0114(7) 0.0281(11) 0.0149(9) -0.0032(8) 0.0031(6) 0.0043(7)
O14_1 0.0240(9) 0.0337(12) 0.0188(10) 0.0098(10) -0.0039(8) 0.0004(8)
Cl2_1 0.0150(2) 0.0159(2) 0.0126(3) -0.0018(2) -0.00202(18) 0.00018(19)
O21_1 0.0274(10) 0.0208(10) 0.0210(10) 0.0039(9) 0.0009(8) -0.0075(8)
O22_1 0.0699(19) 0.0133(11) 0.0284(14) 0.0049(10) 0.0104(12) 0.0077(11)
O23_1 0.0602(16) 0.0220(12) 0.0145(11) -0.0077(9) -0.0027(10) 0.0081(11)
O24_1 0.0117(9) 0.125(3) 0.0303(15) -0.0070(17) -0.0051(9) -0.0089(13)
Cl3_1 0.0148(2) 0.0211(3) 0.0114(3) 0.0014(2) -0.00126(18) -0.00096(19)
O31_1 0.0245(9) 0.0195(9) 0.0172(10) 0.0055(8) 0.0003(7) -0.0063(7)
O32_1 0.087(2) 0.0117(11) 0.0271(14) 0.0027(10) 0.0113(14) 0.0007(11)
O33_1 0.083(2) 0.0258(13) 0.0176(13) -0.0044(10) 0.0095(12) 0.0101(13)
O34_1 0.0149(11) 0.181(5) 0.0445(19) 0.040(2) -0.0101(11) -0.0211(18)
Cl4_1 0.0134(2) 0.0120(2) 0.0138(2) -0.00224(19) 0.00015(18) 0.00142(17)
O41_1 0.0114(7) 0.0264(10) 0.0209(10) -0.0040(8) 0.0025(6) 0.0051(7)
O42_1 0.0160(8) 0.0253(10) 0.0241(11) -0.0054(8) -0.0047(7) -0.0065(7)
O43_1 0.0264(10) 0.0132(9) 0.0398(14) -0.0077(9) 0.0094(9) 0.0037(7)
O44_1 0.0332(11) 0.0329(12) 0.0185(11) 0.0102(9) -0.0037(9) -0.0026(9)

loop_
_atom_type_symbol
_atom_type_description
_atom_type_scat_dispersion_real
_atom_type_scat_dispersion_imag
_atom_type_scat_source
Co Co 0.3494 0.9721 'International Tables Vol C Tables 4.2.6.8 and 6.1.1.4'
C C 0.0033 0.0016 'International Tables Vol C Tables 4.2.6.8 and 6.1.1.4'
H H 0.0000 0.0000 'International Tables Vol C Tables 4.2.6.8 and 6.1.1.4'
N N 0.0061 0.0033 'International Tables Vol C Tables 4.2.6.8 and 6.1.1.4'
O O 0.0106 0.0060 'International Tables Vol C Tables 4.2.6.8 and 6.1.1.4'
Cl Cl 0.1484 0.1585 'International Tables Vol C Tables 4.2.6.8 and 6.1.1.4'

loop_
_geom_angle_atom_site_label_1
_geom_angle_atom_site_label_2
_geom_angle_atom_site_label_3
_geom_angle
_geom_angle_site_symmetry_1
_geom_angle_site_symmetry_3
_geom_angle_publ_flag
O1 Co N11 172.37(9) . . no
O1 Co N12 86.98(8) . . no
N11 Co N12 85.67(9) . . no
O1 Co N21 89.81(8) . . no
N11 Co N21 92.48(9) . . no
N12 Co N21 91.83(8) . . no
O1 Co N1 85.95(8) . . no
N11 Co N1 92.36(8) . . no
N12 Co N1 92.92(9) . . no
N21 Co N1 173.46(9) . . no
O1 Co N22 91.57(8) . . no
N11 Co N22 95.87(9) . . no
N12 Co N22 176.69(8) . . no
N21 Co N22 85.18(9) . . no
N1 Co N22 89.95(9) . . no
C11 N11 Co 109.56(15) . . no
C11 N11 H11D 110(2) . . no
Co N11 H11D 111(2) . . no
C11 N11 H11E 110(2) . . no
Co N11 H11E 111(2) . . no
H11D N11 H11E 105(3) . . no
N11 C11 C12 107.6(2) . . no
N11 C11 H11A 109(2) . . no
C12 C11 H11A 109(2) . . no
N11 C11 H11B 112(2) . . no
C12 C11 H11B 109(3) . . no
H11A C11 H11B 111(3) . . no
N12 C12 C11 107.2(2) . . no
N12 C12 H12A 106(2) . . no
C11 C12 H12A 113(2) . . no
N12 C12 H12B 110(2) . . no
C11 C12 H12B 110(2) . . no
H12A C12 H12B 110(3) . . no
C12 N12 Co 110.88(14) . . no
C12 N12 H12D 110(2) . . no
Co N12 H12D 108(2) . . no
C12 N12 H12E 107(2) . . no
Co N12 H12E 108(2) . . no
H12D N12 H12E 114(3) . . no
C21 N21 Co 107.50(15) . . no
C21 N21 H21D 103(3) . . no
Co N21 H21D 118(2) . . no
C21 N21 H21E 110(3) . . no
Co N21 H21E 116(3) . . no
H21D N21 H21E 102(3) . . no
N21 C21 C22 105.93(19) . . no
N21 C21 H21A 106(2) . . no
C22 C21 H21A 109(2) . . no
N21 C21 H21B 108(2) . . no
C22 C21 H21B 113(2) . . no
H21A C21 H21B 115(3) . . no
N22 C22 C21 106.4(2) . . no
N22 C22 H22A 112(2) . . no
C21 C22 H22A 113(2) . . no
N22 C22 H22B 105(2) . . no
C21 C22 H22B 111(2) . . no
H22A C22 H22B 109(3) . . no
C22 N22 Co 110.72(15) . . no
C22 N22 H22D 105(2) . . no
Co N22 H22D 113(2) . . no
C22 N22 H22E 108(3) . . no
Co N22 H22E 113(2) . . no
H22D N22 H22E 107(3) . . no
C1 O1 Co 115.67(14) . . no
O2 C1 O1 124.03(19) . . no
O2 C1 C2 119.5(2) . . no
O1 C1 C2 116.43(19) . . no
N1 C2 C1 108.66(17) . . no
N1 C2 C3 113.34(18) . . no
C1 C2 C3 111.33(17) . . no
N1 C2 H2 106(2) . . no
C1 C2 H2 107(2) . . no
C3 C2 H2 110(2) . . no
C2 N1 Co 109.83(13) . . no
C2 N1 H1D 109(2) . . no
Co N1 H1D 106(2) . . no
C2 N1 H1E 107(2) . . no
Co N1 H1E 117(2) . . no
H1D N1 H1E 108(3) . . no
C4 C3 C7 109.3(2) . . no
C4 C3 C2 111.09(18) . . no
C7 C3 C2 110.12(19) . . no
C4 C3 H3 105(2) . . no
C7 C3 H3 111(2) . . no
C2 C3 H3 110(2) . . no
O3 C4 O4 124.3(2) . . no
O3 C4 C3 123.0(2) . . no
O4 C4 C3 112.7(2) . . no
C4 O4 C5 115.2(2) . . no
O4 C5 C6 107.2(3) . . no
O4 C5 H5A 101(3) . . no
C6 C5 H5A 106(3) . . no
O4 C5 H5B 107(2) . . no
C6 C5 H5B 110(2) . . no
H5A C5 H5B 124(4) . . no
C5 C6 H6A 109(3) . . no
C5 C6 H6B 110(3) . . no
H6A C6 H6B 110(4) . . no
C5 C6 H6C 114(3) . . no
H6A C6 H6C 107(4) . . no
H6B C6 H6C 108(4) . . no
O5 C7 O6 125.7(2) . . no
O5 C7 C3 124.1(2) . . no
O6 C7 C3 110.3(2) . . no
C7 O6 C8 118.5(2) . . no
O6 C8 C9 106.3(3) . . no
O6 C8 H8A 109(3) . . no
C9 C8 H8A 107(3) . . no
O6 C8 H8B 103(3) . . no
C9 C8 H8B 109(3) . . no
H8A C8 H8B 121(4) . . no
C8 C9 H9A 105(3) . . no
C8 C9 H9B 111(3) . . no
H9A C9 H9B 108(4) . . no
C8 C9 H9C 111(3) . . no
H9A C9 H9C 112(4) . . no
H9B C9 H9C 110(4) . . no
O1_1 Co_1 N11_1 172.43(9) . . no
O1_1 Co_1 N12_1 87.24(8) . . no
N11_1 Co_1 N12_1 85.44(9) . . no
O1_1 Co_1 N21_1 90.23(8) . . no
N11_1 Co_1 N21_1 92.01(9) . . no
N12_1 Co_1 N21_1 92.33(8) . . no
O1_1 Co_1 N1_1 86.01(8) . . no
N11_1 Co_1 N1_1 92.37(8) . . no
N12_1 Co_1 N1_1 92.64(9) . . no
N21_1 Co_1 N1_1 173.62(9) . . no
O1_1 Co_1 N22_1 91.17(8) . . no
N11_1 Co_1 N22_1 96.23(9) . . no
N12_1 Co_1 N22_1 176.89(8) . . no
N21_1 Co_1 N22_1 85.00(9) . . no
N1_1 Co_1 N22_1 89.91(9) . . no
C11_1 N11_1 Co_1 109.44(15) . . no
C11_1 N11_1 H11D_1 108(2) . . no
Co_1 N11_1 H11D_1 110(2) . . no
C11_1 N11_1 H11E_1 108(2) . . no
Co_1 N11_1 H11E_1 113(2) . . no
H11D_1 N11_1 H11E_1 109(3) . . no
N11_1 C11_1 C12_1 107.6(2) . . no
N11_1 C11_1 H11A_1 111(2) . . no
C12_1 C11_1 H11A_1 114(2) . . no
N11_1 C11_1 H11B_1 106(2) . . no
C12_1 C11_1 H11B_1 111(2) . . no
H11A_1 C11_1 H11B_1 107(3) . . no
N12_1 C12_1 C11_1 106.7(2) . . no
N12_1 C12_1 H12A_1 109(2) . . no
C11_1 C12_1 H12A_1 109(2) . . no
N12_1 C12_1 H12B_1 110(2) . . no
C11_1 C12_1 H12B_1 115(2) . . no
H12A_1 C12_1 H12B_1 106(3) . . no
C12_1 N12_1 Co_1 110.80(14) . . no
C12_1 N12_1 H12D_1 110(2) . . no
Co_1 N12_1 H12D_1 110(2) . . no
C12_1 N12_1 H12E_1 115(2) . . no
Co_1 N12_1 H12E_1 107(2) . . no
H12D_1 N12_1 H12E_1 104(3) . . no
C21_1 N21_1 Co_1 108.14(15) . . no
C21_1 N21_1 H21D_1 113(2) . . no
Co_1 N21_1 H21D_1 111(2) . . no
C21_1 N21_1 H21E_1 108(3) . . no
Co_1 N21_1 H21E_1 111(2) . . no
H21D_1 N21_1 H21E_1 106(3) . . no
N21_1 C21_1 C22_1 106.26(19) . . no
N21_1 C21_1 H21A_1 108(3) . . no
C22_1 C21_1 H21A_1 112(2) . . no
N21_1 C21_1 H21B_1 118(2) . . no
C22_1 C21_1 H21B_1 112(2) . . no
H21A_1 C21_1 H21B_1 101(3) . . no
N22_1 C22_1 C21_1 106.7(2) . . no
N22_1 C22_1 H22A_1 110(3) . . no
C21_1 C22_1 H22A_1 112(2) . . no
N22_1 C22_1 H22B_1 110(2) . . no
C21_1 C22_1 H22B_1 115(2) . . no
H22A_1 C22_1 H22B_1 104(3) . . no
C22_1 N22_1 Co_1 110.45(15) . . no
C22_1 N22_1 H22D_1 114(3) . . no
Co_1 N22_1 H22D_1 103(2) . . no
C22_1 N22_1 H22E_1 107(3) . . no
Co_1 N22_1 H22E_1 114(3) . . no
H22D_1 N22_1 H22E_1 108(3) . . no
C1_1 O1_1 Co_1 115.42(14) . . no
O2_1 C1_1 O1_1 123.76(19) . . no
O2_1 C1_1 C2_1 119.9(2) . . no
O1_1 C1_1 C2_1 116.38(19) . . no
N1_1 C2_1 C1_1 108.33(18) . . no
N1_1 C2_1 C3_1 113.47(19) . . no
C1_1 C2_1 C3_1 110.97(18) . . no
N1_1 C2_1 H2_1 108(2) . . no
C1_1 C2_1 H2_1 107(2) . . no
C3_1 C2_1 H2_1 109(2) . . no
C2_1 N1_1 Co_1 109.29(14) . . no
C2_1 N1_1 H1D_1 108(2) . . no
Co_1 N1_1 H1D_1 111(2) . . no
C2_1 N1_1 H1E_1 112(2) . . no
Co_1 N1_1 H1E_1 107(2) . . no
H1D_1 N1_1 H1E_1 109(3) . . no
C7_1 C3_1 C4_1 110.7(2) . . no
C7_1 C3_1 C2_1 110.21(18) . . no
C4_1 C3_1 C2_1 110.10(19) . . no
C7_1 C3_1 H3_1 111.4(19) . . no
C4_1 C3_1 H3_1 108.7(18) . . no
C2_1 C3_1 H3_1 106(2) . . no
O3_1 C4_1 O4_1 125.5(2) . . no
O3_1 C4_1 C3_1 122.9(2) . . no
O4_1 C4_1 C3_1 111.6(2) . . no
C4_1 O4_1 C5_1 117.1(2) . . no
O4_1 C5_1 C6_1 106.9(2) . . no
O4_1 C5_1 H5A_1 107(2) . . no
C6_1 C5_1 H5A_1 111(2) . . no
O4_1 C5_1 H5B_1 108(2) . . no
C6_1 C5_1 H5B_1 116(2) . . no
H5A_1 C5_1 H5B_1 108(3) . . no
C5_1 C6_1 H6A_1 109(3) . . no
C5_1 C6_1 H6B_1 108(3) . . no
H6A_1 C6_1 H6B_1 109(4) . . no
C5_1 C6_1 H6C_1 113(3) . . no
H6A_1 C6_1 H6C_1 110(4) . . no
H6B_1 C6_1 H6C_1 108(4) . . no
O5_1 C7_1 O6_1 125.4(2) . . no
O5_1 C7_1 C3_1 122.4(2) . . no
O6_1 C7_1 C3_1 112.3(2) . . no
C7_1 O6_1 C8_1 116.3(2) . . no
O6_1 C8_1 C9_1 109.5(2) . . no
O6_1 C8_1 H8A_1 109(2) . . no
C9_1 C8_1 H8A_1 111(2) . . no
O6_1 C8_1 H8B_1 106(2) . . no
C9_1 C8_1 H8B_1 109(2) . . no
H8A_1 C8_1 H8B_1 112(3) . . no
C8_1 C9_1 H9A_1 112(3) . . no
C8_1 C9_1 H9B_1 114(3) . . no
H9A_1 C9_1 H9B_1 102(4) . . no
C8_1 C9_1 H9C_1 110(3) . . no
H9A_1 C9_1 H9C_1 108(4) . . no
H9B_1 C9_1 H9C_1 110(4) . . no
O11_1 Cl1_1 O13_1 110.02(12) . . no
O11_1 Cl1_1 O12_1 109.92(13) . . no
O13_1 Cl1_1 O12_1 109.49(13) . . no
O11_1 Cl1_1 O14_1 109.91(13) . . no
O13_1 Cl1_1 O14_1 109.03(12) . . no
O12_1 Cl1_1 O14_1 108.46(15) . . no
O24_1 Cl2_1 O23_1 111.00(19) . . no
O24_1 Cl2_1 O22_1 108.5(2) . . no
O23_1 Cl2_1 O22_1 109.66(17) . . no
O24_1 Cl2_1 O21_1 109.27(17) . . no
O23_1 Cl2_1 O21_1 110.03(16) . . no
O22_1 Cl2_1 O21_1 108.34(15) . . no
O34_1 Cl3_1 O33_1 110.7(2) . . no
O34_1 Cl3_1 O32_1 109.4(3) . . no
O33_1 Cl3_1 O32_1 109.21(18) . . no
O34_1 Cl3_1 O31_1 108.73(17) . . no
O33_1 Cl3_1 O31_1 110.00(16) . . no
O32_1 Cl3_1 O31_1 108.68(16) . . no
O43_1 Cl4_1 O42_1 110.02(14) . . no
O43_1 Cl4_1 O41_1 109.29(13) . . no
O42_1 Cl4_1 O41_1 110.12(13) . . no
O43_1 Cl4_1 O44_1 108.91(16) . . no
O42_1 Cl4_1 O44_1 109.70(14) . . no
O41_1 Cl4_1 O44_1 108.77(13) . . no

loop_
_geom_bond_atom_site_label_1
_geom_bond_atom_site_label_2
_geom_bond_distance
_geom_bond_site_symmetry_2
_geom_bond_publ_flag
Co O1 1.9011(17) . yes
Co N11 1.954(2) . yes
Co N12 1.955(2) . yes
Co N21 1.956(2) . yes
Co N1 1.964(2) . yes
Co N22 1.967(2) . yes
N11 C11 1.492(3) . no
N11 H11D 0.855(17) . no
N11 H11E 0.862(17) . no
C11 C12 1.514(4) . no
C11 H11A 0.99(4) . no
C11 H11B 0.91(4) . no
C12 N12 1.482(3) . no
C12 H12A 0.93(4) . no
C12 H12B 1.02(4) . no
N12 H12D 0.859(17) . no
N12 H12E 0.871(17) . no
N21 C21 1.489(4) . no
N21 H21D 0.862(17) . no
N21 H21E 0.863(17) . no
C21 C22 1.517(3) . no
C21 H21A 0.98(4) . no
C21 H21B 0.97(4) . no
C22 N22 1.490(3) . no
C22 H22A 0.90(4) . no
C22 H22B 0.97(4) . no
N22 H22D 0.864(17) . no
N22 H22E 0.861(17) . no
O1 C1 1.288(3) . yes
C1 O2 1.234(3) . yes
C1 C2 1.532(3) . yes
C2 N1 1.489(3) . yes
C2 C3 1.534(3) . no
C2 H2 0.92(3) . no
N1 H1D 0.858(17) . no
N1 H1E 0.866(17) . no
C3 C4 1.516(3) . no
C3 C7 1.531(3) . no
C3 H3 0.85(4) . no
C4 O3 1.209(3) . no
C4 O4 1.321(3) . no
O4 C5 1.471(4) . no
C5 C6 1.493(5) . no
C5 H5A 0.95(5) . no
C5 H5B 1.08(5) . no
C6 H6A 0.98(5) . no
C6 H6B 0.98(5) . no
C6 H6C 1.05(5) . no
C7 O5 1.203(3) . no
C7 O6 1.318(3) . no
O6 C8 1.464(3) . no
C8 C9 1.502(5) . no
C8 H8A 1.00(5) . no
C8 H8B 0.97(5) . no
C9 H9A 1.00(5) . no
C9 H9B 0.98(5) . no
C9 H9C 1.04(5) . no
Co_1 O1_1 1.9010(17) . yes
Co_1 N11_1 1.9495(19) . yes
Co_1 N12_1 1.958(2) . yes
Co_1 N21_1 1.960(2) . yes
Co_1 N1_1 1.961(2) . yes
Co_1 N22_1 1.971(2) . yes
N11_1 C11_1 1.486(3) . no
N11_1 H11D_1 0.855(16) . no
N11_1 H11E_1 0.858(17) . no
C11_1 C12_1 1.507(4) . no
C11_1 H11A_1 0.98(4) . no
C11_1 H11B_1 0.91(4) . no
C12_1 N12_1 1.486(3) . no
C12_1 H12A_1 0.98(4) . no
C12_1 H12B_1 0.95(4) . no
N12_1 H12D_1 0.852(17) . no
N12_1 H12E_1 0.857(17) . no
N21_1 C21_1 1.489(3) . no
N21_1 H21D_1 0.857(17) . no
N21_1 H21E_1 0.859(17) . no
C21_1 C22_1 1.504(3) . no
C21_1 H21A_1 0.91(4) . no
C21_1 H21B_1 0.94(4) . no
C22_1 N22_1 1.492(3) . no
C22_1 H22A_1 0.88(4) . no
C22_1 H22B_1 1.03(4) . no
N22_1 H22D_1 0.854(17) . no
N22_1 H22E_1 0.854(17) . no
O1_1 C1_1 1.287(3) . yes
C1_1 O2_1 1.236(3) . yes
C1_1 C2_1 1.532(3) . yes
C2_1 N1_1 1.489(3) . yes
C2_1 C3_1 1.537(3) . no
C2_1 H2_1 0.93(4) . no
N1_1 H1D_1 0.856(17) . no
N1_1 H1E_1 0.851(17) . no
C3_1 C7_1 1.520(3) . no
C3_1 C4_1 1.526(3) . no
C3_1 H3_1 1.01(4) . no
C4_1 O3_1 1.213(3) . no
C4_1 O4_1 1.320(3) . no
O4_1 C5_1 1.468(3) . no
C5_1 C6_1 1.499(5) . no
C5_1 H5A_1 0.99(4) . no
C5_1 H5B_1 1.01(4) . no
C6_1 H6A_1 0.97(5) . no
C6_1 H6B_1 1.02(5) . no
C6_1 H6C_1 0.95(5) . no
C7_1 O5_1 1.213(3) . no
C7_1 O6_1 1.327(3) . no
O6_1 C8_1 1.466(3) . no
C8_1 C9_1 1.501(4) . no
C8_1 H8A_1 1.03(4) . no
C8_1 H8B_1 0.97(4) . no
C9_1 H9A_1 0.93(5) . no
C9_1 H9B_1 0.93(5) . no
C9_1 H9C_1 0.91(5) . no
Cl1_1 O11_1 1.4370(19) . no
Cl1_1 O13_1 1.4394(19) . no
Cl1_1 O12_1 1.443(2) . no
Cl1_1 O14_1 1.452(2) . no
Cl2_1 O24_1 1.430(2) . no
Cl2_1 O23_1 1.431(2) . no
Cl2_1 O22_1 1.440(3) . no
Cl2_1 O21_1 1.441(2) . no
Cl3_1 O34_1 1.414(3) . no
Cl3_1 O33_1 1.427(3) . no
Cl3_1 O32_1 1.437(3) . no
Cl3_1 O31_1 1.439(2) . no
Cl4_1 O43_1 1.437(2) . no
Cl4_1 O42_1 1.438(2) . no
Cl4_1 O41_1 1.4453(19) . no
Cl4_1 O44_1 1.455(2) . no

loop_
_geom_torsion_atom_site_label_1
_geom_torsion_atom_site_label_2
_geom_torsion_atom_site_label_3
_geom_torsion_atom_site_label_4
_geom_torsion
_geom_torsion_site_symmetry_1
_geom_torsion_site_symmetry_2
_geom_torsion_site_symmetry_3
_geom_torsion_site_symmetry_4
_geom_torsion_publ_flag
O1 Co N11 C11 -31.0(7) . . . . no
N12 Co N11 C11 -15.35(17) . . . . no
N21 Co N11 C11 76.29(17) . . . . no
N1 Co N11 C11 -108.10(17) . . . . no
N22 Co N11 C11 161.71(17) . . . . no
Co N11 C11 C12 38.3(2) . . . . no
N11 C11 C12 N12 -47.3(2) . . . . no
C11 C12 N12 Co 35.1(2) . . . . no
O1 Co N12 C12 166.44(16) . . . . no
N11 Co N12 C12 -11.50(16) . . . . no
N21 Co N12 C12 -103.85(16) . . . . no
N1 Co N12 C12 80.65(16) . . . . no
N22 Co N12 C12 -129.5(15) . . . . no
O1 Co N21 C21 -67.29(15) . . . . no
N11 Co N21 C21 119.99(16) . . . . no
N12 Co N21 C21 -154.27(15) . . . . no
N1 Co N21 C21 -17.8(8) . . . . no
N22 Co N21 C21 24.30(15) . . . . no
Co N21 C21 C22 -47.7(2) . . . . no
N21 C21 C22 N22 51.5(3) . . . . no
C21 C22 N22 Co -31.9(2) . . . . no
O1 Co N22 C22 94.37(16) . . . . no
N11 Co N22 C22 -87.31(16) . . . . no
N12 Co N22 C22 30.4(16) . . . . no
N21 Co N22 C22 4.69(16) . . . . no
N1 Co N22 C22 -179.68(16) . . . . no
N11 Co O1 C1 -74.7(6) . . . . no
N12 Co O1 C1 -90.41(17) . . . . no
N21 Co O1 C1 177.75(17) . . . . no
N1 Co O1 C1 2.73(17) . . . . no
N22 Co O1 C1 92.57(17) . . . . no
Co O1 C1 O2 167.19(19) . . . . no
Co O1 C1 C2 -14.0(3) . . . . no
O2 C1 C2 N1 -160.4(2) . . . . no
O1 C1 C2 N1 20.7(3) . . . . no
O2 C1 C2 C3 -34.9(3) . . . . no
O1 C1 C2 C3 146.2(2) . . . . no
C1 C2 N1 Co -17.1(2) . . . . no
C3 C2 N1 Co -141.41(15) . . . . no
O1 Co N1 C2 9.03(15) . . . . no
N11 Co N1 C2 -178.43(15) . . . . no
N12 Co N1 C2 95.79(15) . . . . no
N21 Co N1 C2 -40.7(8) . . . . no
N22 Co N1 C2 -82.55(16) . . . . no
N1 C2 C3 C4 67.9(2) . . . . no
C1 C2 C3 C4 -55.0(2) . . . . no
N1 C2 C3 C7 -53.4(2) . . . . no
C1 C2 C3 C7 -176.24(19) . . . . no
C7 C3 C4 O3 87.8(3) . . . . no
C2 C3 C4 O3 -34.0(3) . . . . no
C7 C3 C4 O4 -90.5(3) . . . . no
C2 C3 C4 O4 147.8(2) . . . . no
O3 C4 O4 C5 -8.0(4) . . . . no
C3 C4 O4 C5 170.2(2) . . . . no
C4 O4 C5 C6 -179.0(3) . . . . no
C4 C3 C7 O5 -169.4(3) . . . . no
C2 C3 C7 O5 -47.1(3) . . . . no
C4 C3 C7 O6 9.0(3) . . . . no
C2 C3 C7 O6 131.3(2) . . . . no
O5 C7 O6 C8 6.7(4) . . . . no
C3 C7 O6 C8 -171.7(3) . . . . no
C7 O6 C8 C9 161.2(3) . . . . no
O1_1 Co_1 N11_1 C11_1 31.5(7) . . . . no
N12_1 Co_1 N11_1 C11_1 16.52(17) . . . . no
N21_1 Co_1 N11_1 C11_1 -75.66(17) . . . . no
N1_1 Co_1 N11_1 C11_1 108.98(17) . . . . no
N22_1 Co_1 N11_1 C11_1 -160.85(17) . . . . no
Co_1 N11_1 C11_1 C12_1 -40.0(2) . . . . no
N11_1 C11_1 C12_1 N12_1 48.2(2) . . . . no
C11_1 C12_1 N12_1 Co_1 -34.9(2) . . . . no
O1_1 Co_1 N12_1 C12_1 -167.27(16) . . . . no
N11_1 Co_1 N12_1 C12_1 10.77(16) . . . . no
N21_1 Co_1 N12_1 C12_1 102.61(17) . . . . no
N1_1 Co_1 N12_1 C12_1 -81.40(16) . . . . no
N22_1 Co_1 N12_1 C12_1 133.4(16) . . . . no
O1_1 Co_1 N21_1 C21_1 69.21(16) . . . . no
N11_1 Co_1 N21_1 C21_1 -118.02(16) . . . . no
N12_1 Co_1 N21_1 C21_1 156.45(16) . . . . no
N1_1 Co_1 N21_1 C21_1 15.3(9) . . . . no
N22_1 Co_1 N21_1 C21_1 -21.95(16) . . . . no
Co_1 N21_1 C21_1 C22_1 45.9(2) . . . . no
N21_1 C21_1 C22_1 N22_1 -51.4(3) . . . . no
C21_1 C22_1 N22_1 Co_1 33.7(2) . . . . no
O1_1 Co_1 N22_1 C22_1 -96.95(16) . . . . no
N11_1 Co_1 N22_1 C22_1 84.66(16) . . . . no
N12_1 Co_1 N22_1 C22_1 -37.7(17) . . . . no
N21_1 Co_1 N22_1 C22_1 -6.82(16) . . . . no
N1_1 Co_1 N22_1 C22_1 177.04(16) . . . . no
N11_1 Co_1 O1_1 C1_1 77.6(6) . . . . no
N12_1 Co_1 O1_1 C1_1 92.56(17) . . . . no
N21_1 Co_1 O1_1 C1_1 -175.12(17) . . . . no
N1_1 Co_1 O1_1 C1_1 -0.29(17) . . . . no
N22_1 Co_1 O1_1 C1_1 -90.12(17) . . . . no
Co_1 O1_1 C1_1 O2_1 -167.39(19) . . . . no
Co_1 O1_1 C1_1 C2_1 13.3(3) . . . . no
O2_1 C1_1 C2_1 N1_1 157.7(2) . . . . no
O1_1 C1_1 C2_1 N1_1 -23.0(3) . . . . no
O2_1 C1_1 C2_1 C3_1 32.5(3) . . . . no
O1_1 C1_1 C2_1 C3_1 -148.2(2) . . . . no
C1_1 C2_1 N1_1 Co_1 20.9(2) . . . . no
C3_1 C2_1 N1_1 Co_1 144.60(15) . . . . no
O1_1 Co_1 N1_1 C2_1 -12.52(15) . . . . no
N11_1 Co_1 N1_1 C2_1 174.90(15) . . . . no
N12_1 Co_1 N1_1 C2_1 -99.56(15) . . . . no
N21_1 Co_1 N1_1 C2_1 41.6(8) . . . . no
N22_1 Co_1 N1_1 C2_1 78.67(15) . . . . no
N1_1 C2_1 C3_1 C7_1 -71.5(2) . . . . no
C1_1 C2_1 C3_1 C7_1 50.7(2) . . . . no
N1_1 C2_1 C3_1 C4_1 50.8(2) . . . . no
C1_1 C2_1 C3_1 C4_1 173.09(19) . . . . no
C7_1 C3_1 C4_1 O3_1 173.7(2) . . . . no
C2_1 C3_1 C4_1 O3_1 51.6(3) . . . . no
C7_1 C3_1 C4_1 O4_1 -4.4(3) . . . . no
C2_1 C3_1 C4_1 O4_1 -126.5(2) . . . . no
O3_1 C4_1 O4_1 C5_1 -5.0(4) . . . . no
C3_1 C4_1 O4_1 C5_1 173.0(2) . . . . no
C4_1 O4_1 C5_1 C6_1 -168.7(3) . . . . no
C4_1 C3_1 C7_1 O5_1 -87.7(3) . . . . no
C2_1 C3_1 C7_1 O5_1 34.4(3) . . . . no
C4_1 C3_1 C7_1 O6_1 92.9(2) . . . . no
C2_1 C3_1 C7_1 O6_1 -145.0(2) . . . . no
O5_1 C7_1 O6_1 C8_1 8.3(4) . . . . no
C3_1 C7_1 O6_1 C8_1 -172.3(2) . . . . no
C7_1 O6_1 C8_1 C9_1 91.1(3) . . . . no
